data_4126074
loop_
_publ_author_name
'Dziedzic, Rafal Miroslaw'
'Martin, Joshua L.'
'Axtell, Jonathan C.'
'Saleh, Liban M. A.'
'Ong, Ta-Chung'
'Yang, Yun-Fang'
'Messina, Marco S.'
'Rheingold, Arnold L.'
'Houk, Kendall N.'
'Spokoyny, Alexander M.'

_publ_section_title
;
 Cage-walking: Vertex Differentiation by Palladium-Catalyzed Isomerization
 of B(9)-Bromo-meta-Carborane.
;
_journal_name_full 'Journal of the American Chemical Society'
_journal_paper_doi 10.1021/jacs.7b04080
_journal_year 2017
_chemical_formula_moiety 'C10 H20 B10 O'
_chemical_formula_sum 'C10 H20 B10 O'
_chemical_formula_weight 264.36
_space_group_crystal_system monoclinic
_space_group_IT_number 14
_space_group_name_Hall '-P 2ybc'
_space_group_name_H-M_alt 'P 1 21/c 1'
_symmetry_space_group_name_Hall '-P 2ybc'
_symmetry_space_group_name_H-M 'P 1 21/c 1'
_atom_sites_solution_hydrogens mixed
_atom_sites_solution_primary dual
_audit_creation_date 2016-12-06
_audit_creation_method
;
Olex2 1.2-beta
(compiled 2016.11.30 svn.r3356 for OlexSys, GUI svn.r5269)
;
_cell_angle_alpha 90
_cell_angle_beta 103.990(5)
_cell_angle_gamma 90
_cell_formula_units_Z 4
_cell_length_a 11.0205(14)
_cell_length_b 18.651(2)
_cell_length_c 7.7745(9)
_cell_measurement_reflns_used 2731
_cell_measurement_temperature 100
_cell_measurement_theta_max 25.151
_cell_measurement_theta_min 2.20
_cell_volume 1550.6(3)
_computing_cell_refinement 'SAINT v8.37A (Bruker, 2015)'
_computing_data_collection 'APEX2 v2013.6-2 (Bruker, 2013)'
_computing_data_reduction 'SAINT v8.37A (Bruker, 2015)'
_computing_molecular_graphics 'Olex2 (Dolomanov et al., 2009)'
_computing_publication_material 'Olex2 (Dolomanov et al., 2009)'
_computing_structure_refinement 'ShelXL (Sheldrick, 2015)'
_computing_structure_solution 'ShelXT (Sheldrick, 2015)'
_diffrn_ambient_temperature 100.0
_diffrn_detector 'Bruker APEX-II CCD'
_diffrn_detector_area_resol_mean 7.9
_diffrn_detector_type 'CCD Area Detector'
_diffrn_measured_fraction_theta_full 0.996
_diffrn_measured_fraction_theta_max 0.996
_diffrn_measurement_device 'Kappa Four-Circle Diffractometer'
_diffrn_measurement_device_type 'Bruker APEX-II CCD'
_diffrn_measurement_method '\w and \f scans'
_diffrn_radiation_monochromator 'Double Bounce Multilayer Mirrors'
_diffrn_radiation_probe x-ray
_diffrn_radiation_type MoK\a
_diffrn_radiation_wavelength 0.71073
_diffrn_radiation_xray_symbol K-L~3~
_diffrn_reflns_av_R_equivalents 0.0386
_diffrn_reflns_av_unetI/netI 0.0414
_diffrn_reflns_Laue_measured_fraction_full 0.996
_diffrn_reflns_Laue_measured_fraction_max 0.996
_diffrn_reflns_limit_h_max 13
_diffrn_reflns_limit_h_min -11
_diffrn_reflns_limit_k_max 21
_diffrn_reflns_limit_k_min -22
_diffrn_reflns_limit_l_max 9
_diffrn_reflns_limit_l_min -8
_diffrn_reflns_number 9823
_diffrn_reflns_point_group_measured_fraction_full 0.996
_diffrn_reflns_point_group_measured_fraction_max 0.996
_diffrn_reflns_theta_full 24.998
_diffrn_reflns_theta_max 24.998
_diffrn_reflns_theta_min 1.904
_diffrn_source 'Micro Focus Rotating Anode'
_diffrn_source_type 'Bruker TXS'
_diffrn_standards_number 0
_exptl_absorpt_coefficient_mu 0.058
_exptl_absorpt_correction_T_max 0.7452
_exptl_absorpt_correction_T_min 0.7085
_exptl_absorpt_correction_type multi-scan
_exptl_absorpt_process_details
;
SADABS-2016/2 (Bruker,2016/2) was used for absorption correction.
wR2(int) was 0.1385 before and 0.0440 after correction.
The Ratio of minimum to maximum transmission is 0.9508.
The \l/2 correction factor is Not present.
;
_exptl_crystal_colour colourless
_exptl_crystal_colour_primary colourless
_exptl_crystal_density_diffrn 1.132
_exptl_crystal_description plate
_exptl_crystal_F_000 552
_exptl_crystal_size_max 0.3
_exptl_crystal_size_mid 0.29
_exptl_crystal_size_min 0.07
_refine_diff_density_max 0.185
_refine_diff_density_min -0.239
_refine_diff_density_rms 0.040
_refine_ls_extinction_method none
_refine_ls_goodness_of_fit_ref 1.113
_refine_ls_hydrogen_treatment mixed
_refine_ls_matrix_type full
_refine_ls_number_parameters 203
_refine_ls_number_reflns 2716
_refine_ls_number_restraints 0
_refine_ls_restrained_S_all 1.113
_refine_ls_R_factor_all 0.0832
_refine_ls_R_factor_gt 0.0592
_refine_ls_shift/su_max 0.000
_refine_ls_shift/su_mean 0.000
_refine_ls_structure_factor_coef Fsqd
_refine_ls_weighting_details 'w=1/[\s^2^(Fo^2^)+(0.0429P)^2^+1.1862P] where P=(Fo^2^+2Fc^2^)/3'
_refine_ls_weighting_scheme calc
_refine_ls_wR_factor_gt 0.1300
_refine_ls_wR_factor_ref 0.1403
_reflns_Friedel_coverage 0.000
_reflns_number_gt 2047
_reflns_number_total 2716
_reflns_threshold_expression 'I > 2\s(I)'
_cod_data_source_file ja7b04080_si_002.cif
_cod_data_source_block spok53_a
_cod_depositor_comments
;
The following automatic conversions were performed:

'_diffrn_radiation_probe' value 'X-ray' changed to 'x-ray' according
to
/home/data/users/saulius/crontab/automatic-downloads/rss-feeds/ACS/lib/dictionaries/cif_core.dic
dictionary named 'cif_core.dic' version 2.4.2 from 2011-04-26.

Automatic conversion script
Id: cif_fix_values 4973 2017-02-22 13:04:09Z antanas 
;
_cod_database_code 4126074
_shelx_space_group_comment
;
The symmetry employed for this shelxl refinement is uniquely defined
by the following loop, which should always be used as a source of
symmetry information in preference to the above space-group names.
They are only intended as comments.
;
_shelx_estimated_absorpt_t_max 0.996
_shelx_estimated_absorpt_t_min 0.983
_olex2_refinement_description
;
1. Fixed Uiso
 At 1.2 times of:
  All B(H) groups, All C(H) groups
 At 1.5 times of:
  All C(H,H,H) groups
2.a Aromatic/amide H refined with riding coordinates:
 C5(H5), C1(H1), C3(H3)
2.b Idealised Me refined as rotating group:
 C7(H7A,H7B,H7C)
2.c Boron cage BH refined with riding coordinates:
 C9(H9), C10(H10), B3(H3A), B2(H2), B4(H4), B10(H10A), B5(H5A), B8(H8),
 B9(H9A), B7(H7), B6(H6)
;
_shelx_shelxl_version_number 2014/7
_olex2_submission_special_instructions 'No special instructions were received'

loop_
_space_group_symop_operation_xyz
'x, y, z'
'-x, y+1/2, -z+1/2'
'-x, -y, -z'
'x, -y-1/2, z-1/2'

loop_
_atom_site_label
_atom_site_type_symbol
_atom_site_fract_x
_atom_site_fract_y
_atom_site_fract_z
_atom_site_U_iso_or_equiv
_atom_site_adp_type
_atom_site_occupancy
_atom_site_site_symmetry_order
_atom_site_calc_flag
_atom_site_refinement_flags_posn
O1 O 0.43473(13) 0.70504(8) 0.5932(2) 0.0300(4) Uani 1 1 d .
C4 C 0.77420(19) 0.67637(12) 0.7279(3) 0.0239(5) Uani 1 1 d .
C5 C 0.65599(19) 0.69487(11) 0.6269(3) 0.0228(5) Uani 1 1 d .
H5 H 0.6469 0.7158 0.5131 0.027 Uiso 1 1 calc R
C6 C 0.5516(2) 0.68279(11) 0.6924(3) 0.0242(5) Uani 1 1 d .
C1 C 0.5621(2) 0.65125(12) 0.8569(3) 0.0296(6) Uani 1 1 d .
H1 H 0.4895 0.6428 0.8994 0.036 Uiso 1 1 calc R
C3 C 0.7833(2) 0.64499(12) 0.8938(3) 0.0282(6) Uani 1 1 d .
H3 H 0.8635 0.6322 0.9639 0.034 Uiso 1 1 calc R
C2 C 0.6791(2) 0.63199(13) 0.9593(3) 0.0318(6) Uani 1 1 d .
C8 C 0.8890(2) 0.68919(16) 0.6599(4) 0.0369(6) Uani 1 1 d .
C9 C 0.3143(2) 0.65604(13) 0.2668(3) 0.0323(6) Uani 1 1 d .
H9 H 0.3624 0.6969 0.2010 0.039 Uiso 1 1 calc R
B1 B 0.3502(2) 0.65482(13) 0.4982(3) 0.0232(6) Uani 1 1 d .
C10 C 0.2917(2) 0.52067(14) 0.3453(4) 0.0417(7) Uani 1 1 d .
H10 H 0.3234 0.4640 0.3374 0.050 Uiso 1 1 calc R
C7 C 0.6930(3) 0.59891(18) 1.1408(3) 0.0548(9) Uani 1 1 d .
H7A H 0.6952 0.6370 1.2285 0.082 Uiso 1 1 calc GR
H7B H 0.7708 0.5712 1.1725 0.082 Uiso 1 1 calc GR
H7C H 0.6219 0.5671 1.1390 0.082 Uiso 1 1 calc GR
B3 B 0.3333(2) 0.56306(15) 0.5466(4) 0.0323(7) Uani 1 1 d .
H3A H 0.3898 0.5379 0.6712 0.039 Uiso 1 1 calc R
B2 B 0.4001(2) 0.58660(15) 0.3700(4) 0.0308(7) Uani 1 1 d .
H2 H 0.5018 0.5781 0.3773 0.037 Uiso 1 1 calc R
B4 B 0.2094(2) 0.62400(17) 0.5463(4) 0.0359(7) Uani 1 1 d .
H4 H 0.1832 0.6403 0.6711 0.043 Uiso 1 1 calc R
B10 B 0.1481(3) 0.54512(16) 0.2195(4) 0.0379(7) Uani 1 1 d .
H10A H 0.0823 0.5081 0.1285 0.045 Uiso 1 1 calc R
B5 B 0.2025(3) 0.68419(16) 0.3694(4) 0.0368(7) Uani 1 1 d .
H5A H 0.1732 0.7414 0.3762 0.044 Uiso 1 1 calc R
B8 B 0.1628(3) 0.63588(16) 0.1678(4) 0.0375(7) Uani 1 1 d .
H8 H 0.1072 0.6611 0.0427 0.045 Uiso 1 1 calc R
B9 B 0.2854(3) 0.57481(17) 0.1673(4) 0.0382(7) Uani 1 1 d .
H9A H 0.3110 0.5584 0.0420 0.046 Uiso 1 1 calc R
B7 B 0.0949(3) 0.61205(18) 0.3433(4) 0.0405(8) Uani 1 1 d .
H7 H -0.0071 0.6204 0.3341 0.049 Uiso 1 1 calc R
B6 B 0.1760(3) 0.53724(18) 0.4533(4) 0.0435(8) Uani 1 1 d .
H6 H 0.1287 0.4952 0.5169 0.052 Uiso 1 1 calc R
H8A H 0.944(3) 0.727(2) 0.724(5) 0.096(13) Uiso 1 1 d .
H8B H 0.872(3) 0.7046(18) 0.540(5) 0.076(11) Uiso 1 1 d .
H8C H 0.950(3) 0.646(2) 0.683(5) 0.086(11) Uiso 1 1 d .

loop_
_atom_site_aniso_label
_atom_site_aniso_U_11
_atom_site_aniso_U_22
_atom_site_aniso_U_33
_atom_site_aniso_U_23
_atom_site_aniso_U_13
_atom_site_aniso_U_12
O1 0.0216(8) 0.0175(8) 0.0477(10) -0.0052(7) 0.0021(7) 0.0017(6)
C4 0.0240(12) 0.0215(11) 0.0232(12) -0.0010(9) -0.0003(9) -0.0056(9)
C5 0.0272(12) 0.0173(11) 0.0215(12) 0.0001(9) 0.0011(9) -0.0033(9)
C6 0.0257(12) 0.0153(11) 0.0304(13) -0.0077(10) 0.0043(10) -0.0023(9)
C1 0.0344(13) 0.0286(13) 0.0288(13) -0.0107(11) 0.0132(10) -0.0116(11)
C3 0.0290(13) 0.0274(13) 0.0223(12) -0.0011(10) -0.0051(10) -0.0088(10)
C2 0.0420(14) 0.0322(14) 0.0195(12) -0.0048(10) 0.0040(10) -0.0145(11)
C8 0.0252(13) 0.0456(17) 0.0385(16) 0.0077(14) 0.0047(11) -0.0057(13)
C9 0.0308(13) 0.0321(14) 0.0329(13) 0.0066(11) 0.0058(10) -0.0056(11)
B1 0.0198(12) 0.0161(12) 0.0335(15) 0.0020(11) 0.0061(11) 0.0025(10)
C10 0.0338(14) 0.0279(14) 0.0518(16) -0.0050(12) -0.0121(12) -0.0026(11)
C7 0.068(2) 0.069(2) 0.0234(14) 0.0038(14) 0.0045(13) -0.0300(17)
B3 0.0287(15) 0.0234(14) 0.0366(16) 0.0056(12) -0.0077(12) -0.0067(11)
B2 0.0195(13) 0.0277(15) 0.0420(17) -0.0107(13) 0.0015(12) 0.0035(11)
B4 0.0213(14) 0.0518(19) 0.0346(16) 0.0037(14) 0.0067(12) -0.0019(13)
B10 0.0289(15) 0.0387(17) 0.0385(17) 0.0054(14) -0.0063(13) -0.0059(13)
B5 0.0270(14) 0.0318(16) 0.0474(18) 0.0024(14) 0.0009(13) 0.0122(12)
B8 0.0308(15) 0.0410(17) 0.0349(16) 0.0116(14) -0.0036(12) -0.0001(13)
B9 0.0347(16) 0.0435(18) 0.0342(17) -0.0077(14) 0.0041(13) -0.0061(14)
B7 0.0187(14) 0.061(2) 0.0395(17) 0.0048(16) 0.0019(12) 0.0021(13)
B6 0.0342(16) 0.051(2) 0.0376(17) 0.0177(15) -0.0065(13) -0.0204(14)

loop_
_atom_type_symbol
_atom_type_description
_atom_type_scat_dispersion_real
_atom_type_scat_dispersion_imag
_atom_type_scat_source
C C 0.0033 0.0016 'International Tables Vol C Tables 4.2.6.8 and 6.1.1.4'
H H 0.0000 0.0000 'International Tables Vol C Tables 4.2.6.8 and 6.1.1.4'
B B 0.0013 0.0007 'International Tables Vol C Tables 4.2.6.8 and 6.1.1.4'
O O 0.0106 0.0060 'International Tables Vol C Tables 4.2.6.8 and 6.1.1.4'

loop_
_geom_angle_atom_site_label_1
_geom_angle_atom_site_label_2
_geom_angle_atom_site_label_3
_geom_angle
C6 O1 B1 120.06(17)
C5 C4 C3 118.2(2)
C5 C4 C8 121.0(2)
C3 C4 C8 120.8(2)
C4 C5 H5 120.0
C6 C5 C4 120.0(2)
C6 C5 H5 120.0
C5 C6 O1 119.1(2)
C5 C6 C1 121.1(2)
C1 C6 O1 119.8(2)
C6 C1 H1 120.1
C6 C1 C2 119.8(2)
C2 C1 H1 120.1
C4 C3 H3 118.9
C2 C3 C4 122.1(2)
C2 C3 H3 118.9
C1 C2 C7 120.6(2)
C3 C2 C1 118.8(2)
C3 C2 C7 120.6(2)
C4 C8 H8A 114(2)
C4 C8 H8B 114.1(19)
C4 C8 H8C 112.7(19)
H8A C8 H8B 104(3)
H8A C8 H8C 100(3)
H8B C8 H8C 112(3)
B1 C9 H9 117.7
B2 C9 H9 117.8
B2 C9 B1 62.55(15)
B2 C9 B5 113.5(2)
B2 C9 B8 114.89(19)
B2 C9 B9 63.44(16)
B5 C9 H9 118.7
B5 C9 B1 62.05(15)
B8 C9 H9 117.7
B8 C9 B1 114.59(19)
B8 C9 B5 62.56(17)
B9 C9 H9 117.2
B9 C9 B1 115.40(19)
B9 C9 B5 114.3(2)
B9 C9 B8 62.69(17)
O1 B1 C9 119.4(2)
O1 B1 B3 128.69(19)
O1 B1 B2 121.09(19)
O1 B1 B4 127.5(2)
O1 B1 B5 119.54(19)
C9 B1 B3 102.84(18)
C9 B1 B2 57.14(15)
C9 B1 B4 103.25(18)
C9 B1 B5 57.80(15)
B3 B1 B2 59.48(16)
B3 B1 B4 60.04(16)
B3 B1 B5 106.75(18)
B4 B1 B2 106.84(19)
B4 B1 B5 59.46(16)
B5 B1 B2 105.61(19)
B3 C10 H10 117.9
B3 C10 B6 62.37(17)
B2 C10 H10 118.1
B2 C10 B3 62.36(16)
B2 C10 B10 113.7(2)
B2 C10 B9 63.23(17)
B2 C10 B6 113.7(2)
B10 C10 H10 118.6
B10 C10 B3 113.9(2)
B10 C10 B6 62.43(17)
B9 C10 H10 117.9
B9 C10 B3 114.7(2)
B9 C10 B10 61.70(16)
B9 C10 B6 113.7(2)
B6 C10 H10 118.4
C2 C7 H7A 109.5
C2 C7 H7B 109.5
C2 C7 H7C 109.5
H7A C7 H7B 109.5
H7A C7 H7C 109.5
H7B C7 H7C 109.5
B1 B3 H3A 121.6
B1 B3 B4 60.11(15)
B1 B3 B6 108.52(19)
C10 B3 B1 105.67(19)
C10 B3 H3A 124.5
C10 B3 B2 58.24(16)
C10 B3 B4 104.98(18)
C10 B3 B6 58.87(17)
B2 B3 B1 60.58(15)
B2 B3 H3A 121.9
B2 B3 B4 107.76(19)
B2 B3 B6 107.44(19)
B4 B3 H3A 122.4
B4 B3 B6 59.95(18)
B6 B3 H3A 121.5
C9 B2 B1 60.32(15)
C9 B2 C10 101.80(18)
C9 B2 B3 105.63(19)
C9 B2 H2 124.9
C9 B2 B9 58.49(16)
B1 B2 H2 120.9
C10 B2 B1 106.08(19)
C10 B2 B3 59.40(16)
C10 B2 H2 125.0
C10 B2 B9 58.61(16)
B3 B2 B1 59.94(15)
B3 B2 H2 121.8
B3 B2 B9 108.52(19)
B9 B2 B1 109.50(19)
B9 B2 H2 121.0
B1 B4 H4 121.1
B1 B4 B7 108.8(2)
B3 B4 B1 59.86(15)
B3 B4 H4 122.2
B3 B4 B7 107.5(2)
B5 B4 B1 60.32(15)
B5 B4 B3 107.3(2)
B5 B4 H4 122.1
B5 B4 B7 60.03(17)
B5 B4 B6 107.3(2)
B7 B4 H4 121.7
B6 B4 B1 108.4(2)
B6 B4 B3 60.04(17)
B6 B4 H4 122.0
B6 B4 B7 59.46(17)
C10 B10 H10A 124.5
C10 B10 B8 105.3(2)
C10 B10 B9 58.93(17)
C10 B10 B7 105.1(2)
C10 B10 B6 58.97(17)
B8 B10 H10A 122.0
B8 B10 B7 60.20(18)
B8 B10 B6 108.1(2)
B9 B10 H10A 120.9
B9 B10 B8 60.57(17)
B9 B10 B7 108.9(2)
B9 B10 B6 108.6(2)
B7 B10 H10A 122.1
B7 B10 B6 59.81(18)
B6 B10 H10A 121.4
C9 B5 B1 60.15(14)
C9 B5 B4 105.61(19)
C9 B5 H5A 124.4
C9 B5 B8 58.68(16)
C9 B5 B7 104.6(2)
B1 B5 H5A 120.1
B4 B5 B1 60.22(15)
B4 B5 H5A 121.9
B4 B5 B8 108.8(2)
B4 B5 B7 60.48(16)
B8 B5 B1 109.8(2)
B8 B5 H5A 121.0
B8 B5 B7 59.76(17)
B7 B5 B1 109.0(2)
B7 B5 H5A 122.4
C9 B8 B10 104.14(19)
C9 B8 B5 58.76(15)
C9 B8 H8 124.8
C9 B8 B9 58.48(16)
C9 B8 B7 105.0(2)
B10 B8 B5 107.8(2)
B10 B8 H8 122.8
B10 B8 B9 59.50(17)
B10 B8 B7 60.02(18)
B5 B8 H8 121.5
B9 B8 B5 107.74(19)
B9 B8 H8 121.8
B7 B8 B5 60.24(18)
B7 B8 H8 122.1
B7 B8 B9 107.9(2)
C9 B9 C10 101.1(2)
C9 B9 B2 58.07(15)
C9 B9 B10 104.8(2)
C9 B9 B8 58.83(16)
C9 B9 H9A 125.6
C10 B9 B2 58.16(16)
C10 B9 B10 59.38(16)
C10 B9 B8 105.2(2)
C10 B9 H9A 125.2
B2 B9 H9A 122.0
B10 B9 B2 107.6(2)
B10 B9 B8 59.93(17)
B10 B9 H9A 121.9
B8 B9 B2 107.3(2)
B8 B9 H9A 122.1
B4 B7 H7 121.6
B10 B7 B4 108.4(2)
B10 B7 B5 107.4(2)
B10 B7 B8 59.78(18)
B10 B7 H7 121.7
B10 B7 B6 60.49(18)
B5 B7 B4 59.49(16)
B5 B7 H7 122.4
B8 B7 B4 108.1(2)
B8 B7 B5 60.00(17)
B8 B7 H7 121.6
B6 B7 B4 60.09(17)
B6 B7 B5 107.38(19)
B6 B7 B8 108.3(2)
B6 B7 H7 121.6
C10 B6 B3 58.76(16)
C10 B6 B4 104.9(2)
C10 B6 B10 58.60(16)
C10 B6 B7 104.7(2)
C10 B6 H6 124.7
B3 B6 H6 121.4
B4 B6 B3 60.01(16)
B4 B6 B10 108.0(2)
B4 B6 H6 122.1
B10 B6 B3 107.8(2)
B10 B6 H6 121.7
B7 B6 B3 108.3(2)
B7 B6 B4 60.45(18)
B7 B6 B10 59.69(17)
B7 B6 H6 122.2

loop_
_geom_bond_atom_site_label_1
_geom_bond_atom_site_label_2
_geom_bond_distance
O1 C6 1.395(3)
O1 B1 1.399(3)
C4 C5 1.392(3)
C4 C3 1.398(3)
C4 C8 1.503(3)
C5 H5 0.9500
C5 C6 1.385(3)
C6 C1 1.387(3)
C1 H1 0.9500
C1 C2 1.389(3)
C3 H3 0.9500
C3 C2 1.385(3)
C2 C7 1.514(3)
C8 H8A 0.98(4)
C8 H8B 0.95(3)
C8 H8C 1.04(4)
C9 H9 1.1200
C9 B1 1.746(3)
C9 B2 1.688(4)
C9 B5 1.704(4)
C9 B8 1.702(3)
C9 B9 1.696(4)
B1 B3 1.772(4)
B1 B2 1.783(4)
B1 B4 1.777(4)
B1 B5 1.778(3)
C10 H10 1.1200
C10 B3 1.714(4)
C10 B2 1.693(4)
C10 B10 1.709(4)
C10 B9 1.701(4)
C10 B6 1.716(4)
C7 H7A 0.9800
C7 H7B 0.9800
C7 H7C 0.9800
B3 H3A 1.1200
B3 B2 1.764(4)
B3 B4 1.775(4)
B3 B6 1.776(4)
B2 H2 1.1200
B2 B9 1.779(4)
B4 H4 1.1200
B4 B5 1.763(4)
B4 B7 1.781(4)
B4 B6 1.774(5)
B10 H10A 1.1200
B10 B8 1.756(4)
B10 B9 1.749(4)
B10 B7 1.761(5)
B10 B6 1.775(4)
B5 H5A 1.1200
B5 B8 1.768(4)
B5 B7 1.773(4)
B8 H8 1.1200
B8 B9 1.768(4)
B8 B7 1.764(4)
B9 H9A 1.1200
B7 H7 1.1200
B7 B6 1.763(4)
B6 H6 1.1200
